data_7003312
loop_
_publ_author_name
'Mondal, Kartik Chandra'
'Sengupta, Oindrila'
'Nethaji, Munirathinam'
'Mukherjee, Partha Sarathi'

_publ_section_title
;
 Assembling metals (CoII and MnII) with pyridylcarboxylates in the
 presence of azide: synthesis, structural aspects and magnetic behavior
 of three coordination polymers
;
_journal_issue 6
_journal_name_full 'Dalton Transactions'
_journal_page_first 767
_journal_page_last 775
_journal_paper_doi 10.1039/b715460g
_journal_year 2008
_chemical_formula_moiety 'C18 H12 Co1.50 N6 O6'
_chemical_formula_sum 'C18 H12 Co1.5 N6 O6'
_chemical_formula_weight 496.73
_chemical_name_systematic
;
?
;
_space_group_IT_number 2
_symmetry_cell_setting triclinic
_symmetry_space_group_name_Hall '-P 1'
_symmetry_space_group_name_H-M 'P -1'
_atom_sites_solution_hydrogens geom
_atom_sites_solution_primary direct
_atom_sites_solution_secondary difmap
_audit_creation_method SHELXL-97
_cell_angle_alpha 112.634(2)
_cell_angle_beta 100.312(2)
_cell_angle_gamma 108.048(2)
_cell_formula_units_Z 2
_cell_length_a 8.6797(9)
_cell_length_b 11.4092(12)
_cell_length_c 12.0602(19)
_cell_measurement_temperature 293(2)
_cell_volume 985.7(2)
_computing_cell_refinement 'Bruker Smart'
_computing_data_collection 'Bruker Smart'
_computing_data_reduction 'Bruker Saint'
_computing_molecular_graphics 'Ortep-3 for Windows (Farrugia, 1997)'
_computing_publication_material 'WinGX publication routines (Farrugia, 1999)'
_computing_structure_refinement 'SHELXL-97 (Sheldrick, 1997)'
_computing_structure_solution 'SHELXS-97 (Sheldrick, 1997)'
_diffrn_ambient_temperature 293(2)
_diffrn_detector_area_resol_mean 0.3
_diffrn_measured_fraction_theta_full 0.995
_diffrn_measured_fraction_theta_max 0.995
_diffrn_measurement_device_type 'Bruker Smart CCD Area Detector'
_diffrn_measurement_method 'omega scans'
_diffrn_radiation_monochromator graphite
_diffrn_radiation_source 'fine-focus sealed tube'
_diffrn_radiation_type MoK\a
_diffrn_radiation_wavelength 0.71073
_diffrn_reflns_av_R_equivalents 0.0215
_diffrn_reflns_av_sigmaI/netI 0.0261
_diffrn_reflns_limit_h_max 10
_diffrn_reflns_limit_h_min -10
_diffrn_reflns_limit_k_max 13
_diffrn_reflns_limit_k_min -13
_diffrn_reflns_limit_l_max 14
_diffrn_reflns_limit_l_min -14
_diffrn_reflns_number 10094
_diffrn_reflns_theta_full 25.68
_diffrn_reflns_theta_max 25.68
_diffrn_reflns_theta_min 1.95
_exptl_absorpt_coefficient_mu 1.327
_exptl_absorpt_correction_T_max 0.8360
_exptl_absorpt_correction_T_min 0.7679
_exptl_absorpt_correction_type empirical
_exptl_absorpt_process_details SADABS(Sheldrick,1997)
_exptl_crystal_colour pink
_exptl_crystal_density_diffrn 1.674
_exptl_crystal_density_method 'not measured'
_exptl_crystal_description rhombus
_exptl_crystal_F_000 501
_exptl_crystal_size_max 0.21
_exptl_crystal_size_mid 0.20
_exptl_crystal_size_min 0.14
_refine_diff_density_max 1.621
_refine_diff_density_min -0.251
_refine_diff_density_rms 0.096
_refine_ls_extinction_method none
_refine_ls_goodness_of_fit_ref 1.074
_refine_ls_hydrogen_treatment constr
_refine_ls_matrix_type full
_refine_ls_number_parameters 286
_refine_ls_number_reflns 3735
_refine_ls_number_restraints 0
_refine_ls_restrained_S_all 1.074
_refine_ls_R_factor_all 0.0421
_refine_ls_R_factor_gt 0.0359
_refine_ls_shift/su_max 0.000
_refine_ls_shift/su_mean 0.000
_refine_ls_structure_factor_coef Fsqd
_refine_ls_weighting_details 'calc w=1/[\s^2^(Fo^2^)+(0.0653P)^2^+1.1064P] where P=(Fo^2^+2Fc^2^)/3'
_refine_ls_weighting_scheme calc
_refine_ls_wR_factor_gt 0.1092
_refine_ls_wR_factor_ref 0.1140
_reflns_number_gt 3294
_reflns_number_total 3735
_reflns_threshold_expression >2sigma(I)
_cod_data_source_file b715460g.txt
_cod_data_source_block Complex1
_cod_depositor_comments
;
The following automatic conversions were performed:
'_symmetry_cell_setting' value 'Triclinic' changed to 'triclinic'
according to '/home/saulius/struct/CIF-dictionaries/cif_core.dic'
dictionary named 'cif_core.dic' version 2.4.1 from 2010-06-29.

Automatic conversion script
Id: cif_fix_enum 1527 2010-12-29 10:47:43Z saulius 
;
_cod_original_sg_symbol_H-M P-1
_cod_original_formula_sum 'C18 H12 Co1.50 N6 O6'
_cod_database_code 7003312

loop_
_symmetry_equiv_pos_as_xyz
'x, y, z'
'-x, -y, -z'

loop_
_atom_site_label
_atom_site_type_symbol
_atom_site_fract_x
_atom_site_fract_y
_atom_site_fract_z
_atom_site_U_iso_or_equiv
_atom_site_adp_type
_atom_site_occupancy
_atom_site_symmetry_multiplicity
_atom_site_calc_flag
_atom_site_refinement_flags
_atom_site_disorder_assembly
_atom_site_disorder_group
Co1 Co 0.06964(5) 0.33474(4) 0.21080(4) 0.01967(14) Uani 1 1 d . . .
Co2 Co 0.0000 0.5000 0.0000 0.01865(16) Uani 1 2 d S . .
O1 O -0.0704(3) 0.1879(2) 0.0200(2) 0.0261(5) Uani 1 1 d . . .
O2 O -0.0054(3) 0.3002(2) -0.0947(2) 0.0257(5) Uani 1 1 d . . .
O3 O 0.1988(3) 0.4703(2) 0.40630(19) 0.0254(5) Uani 1 1 d . . .
C1 C -0.0474(4) 0.1947(3) -0.0784(3) 0.0212(6) Uani 1 1 d . . .
N2 N 0.0685(4) 0.6019(3) 0.2777(3) 0.0325(7) Uani 1 1 d . . .
N5 N 0.0892(3) 0.1737(3) 0.2574(2) 0.0240(5) Uani 1 1 d . . .
N4 N -0.1758(3) 0.2870(3) 0.2466(2) 0.0244(6) Uani 1 1 d . . .
O4 O 0.2842(3) 0.3382(3) 0.1493(2) 0.0375(6) Uani 1 1 d . . .
N6 N 0.2698(3) 0.5970(3) 0.0281(2) 0.0259(6) Uani 1 1 d . . .
O6 O 0.5339(3) 0.5265(3) 0.2614(3) 0.0483(7) Uani 1 1 d . . .
C2 C 0.0863(4) 0.0565(3) 0.1699(3) 0.0205(6) Uani 1 1 d . . .
H2 H 0.0955 0.0524 0.0930 0.025 Uiso 1 1 calc R . .
C3 C 0.4317(4) 0.4126(4) 0.1631(3) 0.0292(7) Uani 1 1 d . . .
C4 C 0.3333(4) 0.5591(3) -0.0672(3) 0.0251(7) Uani 1 1 d . . .
H4 H 0.2618 0.4800 -0.1443 0.030 Uiso 1 1 calc R . .
C5 C -0.0703(4) 0.0598(3) -0.1874(3) 0.0229(6) Uani 1 1 d . . .
C6 C -0.3099(5) 0.1630(4) 0.1692(3) 0.0370(8) Uani 1 1 d . . .
H6 H -0.3025 0.1048 0.0931 0.044 Uiso 1 1 calc R . .
C7 C -0.1909(4) 0.3680(3) 0.3548(3) 0.0229(6) Uani 1 1 d . . .
H7 H -0.1017 0.4561 0.4078 0.027 Uiso 1 1 calc R . .
C8 C -0.3310(4) 0.3290(3) 0.3929(3) 0.0243(6) Uani 1 1 d . . .
C9 C 0.4995(4) 0.3670(3) 0.0553(3) 0.0279(7) Uani 1 1 d . . .
C10 C 0.3295(4) 0.5806(3) 0.4774(3) 0.0269(7) Uani 1 1 d . . .
N3 N 0.0723(6) 0.6905(4) 0.3672(3) 0.0633(12) Uani 1 1 d . . .
C11 C -0.4665(4) 0.2015(4) 0.3119(3) 0.0385(9) Uani 1 1 d . . .
H11 H -0.5630 0.1721 0.3343 0.046 Uiso 1 1 calc R . .
C12 C 0.3929(5) 0.2497(4) -0.0602(4) 0.0419(9) Uani 1 1 d . . .
H12 H 0.2805 0.1968 -0.0703 0.050 Uiso 1 1 calc R . .
C13 C 0.3756(4) 0.7082(4) 0.1399(3) 0.0363(8) Uani 1 1 d . . .
H13 H 0.3341 0.7333 0.2074 0.044 Uiso 1 1 calc R . .
C14 C -0.0685(6) 0.0491(4) -0.3051(3) 0.0452(10) Uani 1 1 d . . .
H14 H -0.0585 0.1242 -0.3211 0.054 Uiso 1 1 calc R . .
C15 C 0.4552(5) 0.2126(4) -0.1592(4) 0.0480(10) Uani 1 1 d . . .
H15 H 0.3851 0.1355 -0.2380 0.058 Uiso 1 1 calc R . .
C16 C -0.4577(5) 0.1173(4) 0.1966(3) 0.0447(10) Uani 1 1 d . . .
H16 H -0.5495 0.0321 0.1390 0.054 Uiso 1 1 calc R . .
N1 N 0.0637(3) 0.5076(3) 0.1849(2) 0.0237(5) Uani 1 1 d . . .
O7 O 0.4612(4) 0.6276(3) 0.4504(3) 0.0565(9) Uani 1 1 d . . .
C17 C 0.0819(7) 0.0746(4) 0.3987(4) 0.0563(13) Uani 1 1 d . . .
H17 H 0.0868 0.0855 0.4799 0.068 Uiso 1 1 calc R . .
C18 C 0.0879(6) 0.1822(4) 0.3708(3) 0.0391(9) Uani 1 1 d . . .
H18 H 0.0911 0.2635 0.4332 0.047 Uiso 1 1 calc R . .

loop_
_atom_site_aniso_label
_atom_site_aniso_U_11
_atom_site_aniso_U_22
_atom_site_aniso_U_33
_atom_site_aniso_U_23
_atom_site_aniso_U_13
_atom_site_aniso_U_12
Co1 0.0258(2) 0.0158(2) 0.0194(2) 0.00758(17) 0.01254(17) 0.00939(17)
Co2 0.0240(3) 0.0148(3) 0.0191(3) 0.0070(2) 0.0126(2) 0.0088(2)
O1 0.0372(12) 0.0200(11) 0.0202(11) 0.0077(9) 0.0150(9) 0.0102(9)
O2 0.0394(13) 0.0165(10) 0.0253(11) 0.0093(9) 0.0170(10) 0.0139(9)
O3 0.0305(12) 0.0197(11) 0.0210(11) 0.0060(9) 0.0105(9) 0.0081(10)
C1 0.0234(15) 0.0205(15) 0.0200(15) 0.0080(12) 0.0090(12) 0.0105(12)
N2 0.0551(19) 0.0267(15) 0.0257(15) 0.0156(13) 0.0167(13) 0.0233(14)
N5 0.0341(14) 0.0176(12) 0.0207(13) 0.0078(11) 0.0126(11) 0.0112(11)
N4 0.0259(13) 0.0236(13) 0.0210(13) 0.0084(11) 0.0109(11) 0.0082(11)
O4 0.0342(13) 0.0419(14) 0.0455(15) 0.0210(12) 0.0277(12) 0.0185(12)
N6 0.0264(13) 0.0245(13) 0.0270(14) 0.0102(12) 0.0151(11) 0.0100(11)
O6 0.0422(15) 0.0478(16) 0.0403(15) 0.0078(13) 0.0286(13) 0.0096(13)
C2 0.0255(15) 0.0185(14) 0.0173(14) 0.0072(12) 0.0095(12) 0.0091(12)
C3 0.0309(18) 0.0343(18) 0.0343(18) 0.0195(16) 0.0203(15) 0.0185(15)
C4 0.0275(16) 0.0255(16) 0.0240(16) 0.0105(13) 0.0132(13) 0.0119(13)
C5 0.0295(16) 0.0180(15) 0.0207(15) 0.0071(12) 0.0110(12) 0.0104(13)
C6 0.039(2) 0.0301(18) 0.0225(17) -0.0002(15) 0.0132(15) 0.0059(16)
C7 0.0246(15) 0.0202(15) 0.0208(15) 0.0076(12) 0.0089(12) 0.0076(12)
C8 0.0263(15) 0.0247(16) 0.0192(15) 0.0076(13) 0.0080(12) 0.0105(13)
C9 0.0290(16) 0.0305(17) 0.0321(17) 0.0159(15) 0.0178(14) 0.0165(14)
C10 0.0289(17) 0.0268(17) 0.0235(16) 0.0085(14) 0.0128(13) 0.0122(14)
N3 0.136(4) 0.044(2) 0.0338(18) 0.0191(17) 0.037(2) 0.061(2)
C11 0.0250(17) 0.042(2) 0.0291(18) 0.0052(16) 0.0136(14) 0.0027(15)
C12 0.0270(18) 0.039(2) 0.044(2) 0.0087(18) 0.0182(16) 0.0061(16)
C13 0.0317(18) 0.039(2) 0.0301(18) 0.0079(16) 0.0172(15) 0.0122(16)
C14 0.092(3) 0.0243(18) 0.0308(19) 0.0163(16) 0.032(2) 0.028(2)
C15 0.032(2) 0.044(2) 0.037(2) -0.0016(18) 0.0138(16) 0.0036(17)
C16 0.0341(19) 0.035(2) 0.0297(19) -0.0042(16) 0.0126(16) -0.0045(16)
N1 0.0350(14) 0.0181(12) 0.0193(13) 0.0081(11) 0.0123(11) 0.0118(11)
O7 0.0414(16) 0.0497(17) 0.0401(16) -0.0035(13) 0.0272(13) -0.0035(13)
C17 0.126(4) 0.035(2) 0.0266(19) 0.0191(17) 0.041(2) 0.041(3)
C18 0.075(3) 0.0230(17) 0.0287(18) 0.0110(15) 0.0314(18) 0.0249(18)

loop_
_atom_type_symbol
_atom_type_description
_atom_type_scat_dispersion_real
_atom_type_scat_dispersion_imag
_atom_type_scat_source
C C 0.0033 0.0016 'International Tables Vol C Tables 4.2.6.8 and 6.1.1.4'
H H 0.0000 0.0000 'International Tables Vol C Tables 4.2.6.8 and 6.1.1.4'
N N 0.0061 0.0033 'International Tables Vol C Tables 4.2.6.8 and 6.1.1.4'
O O 0.0106 0.0060 'International Tables Vol C Tables 4.2.6.8 and 6.1.1.4'
Co Co 0.3494 0.9721 'International Tables Vol C Tables 4.2.6.8 and 6.1.1.4'

loop_
_geom_angle_atom_site_label_1
_geom_angle_atom_site_label_2
_geom_angle_atom_site_label_3
_geom_angle
_geom_angle_site_symmetry_1
_geom_angle_site_symmetry_3
_geom_angle_publ_flag
O1 Co1 O3 175.36(8) . . ?
O1 Co1 O4 83.24(9) . . ?
O3 Co1 O4 99.56(9) . . ?
O1 Co1 N1 94.55(9) . . ?
O3 Co1 N1 89.00(9) . . ?
O4 Co1 N1 93.30(10) . . ?
O1 Co1 N5 91.23(9) . . ?
O3 Co1 N5 85.21(9) . . ?
O4 Co1 N5 87.64(10) . . ?
N1 Co1 N5 174.22(9) . . ?
O1 Co1 N4 87.37(9) . . ?
O3 Co1 N4 89.41(9) . . ?
O4 Co1 N4 168.62(10) . . ?
N1 Co1 N4 93.85(10) . . ?
N5 Co1 N4 86.14(10) . . ?
O2 Co2 O2 180.00(12) . 2_565 ?
O2 Co2 N6 91.08(9) . . ?
O2 Co2 N6 88.92(9) 2_565 . ?
O2 Co2 N6 88.92(9) . 2_565 ?
O2 Co2 N6 91.08(9) 2_565 2_565 ?
N6 Co2 N6 180.00(14) . 2_565 ?
O2 Co2 N1 93.21(9) . . ?
O2 Co2 N1 86.79(9) 2_565 . ?
N6 Co2 N1 90.43(10) . . ?
N6 Co2 N1 89.57(10) 2_565 . ?
O2 Co2 N1 86.79(9) . 2_565 ?
O2 Co2 N1 93.21(9) 2_565 2_565 ?
N6 Co2 N1 89.57(10) . 2_565 ?
N6 Co2 N1 90.43(10) 2_565 2_565 ?
N1 Co2 N1 180.0 . 2_565 ?
C1 O1 Co1 127.83(19) . . ?
C1 O2 Co2 134.31(19) . . ?
C10 O3 Co1 138.8(2) . . ?
O2 C1 O1 127.4(3) . . ?
O2 C1 C5 116.6(3) . . ?
O1 C1 C5 116.0(3) . . ?
N3 N2 N1 178.9(4) . . ?
C2 N5 C18 117.7(3) . . ?
C2 N5 Co1 121.1(2) . . ?
C18 N5 Co1 120.8(2) . . ?
C7 N4 C6 116.7(3) . . ?
C7 N4 Co1 122.1(2) . . ?
C6 N4 Co1 120.4(2) . . ?
C3 O4 Co1 144.9(2) . . ?
C13 N6 C4 118.1(3) . . ?
C13 N6 Co2 119.4(2) . . ?
C4 N6 Co2 122.2(2) . . ?
N5 C2 C5 123.7(3) . 2 ?
O4 C3 O6 125.9(3) . . ?
O4 C3 C9 118.5(3) . . ?
O6 C3 C9 115.6(3) . . ?
N6 C4 C9 122.7(3) . 2_665 ?
C14 C5 C2 117.6(3) . 2 ?
C14 C5 C1 121.7(3) . . ?
C2 C5 C1 120.6(3) 2 . ?
N4 C6 C16 123.4(3) . . ?
N4 C7 C8 124.0(3) . . ?
C11 C8 C7 118.1(3) . . ?
C11 C8 C10 121.1(3) . 2_566 ?
C7 C8 C10 120.7(3) . 2_566 ?
C4 C9 C12 118.6(3) 2_665 . ?
C4 C9 C3 121.5(3) 2_665 . ?
C12 C9 C3 120.0(3) . . ?
O3 C10 O7 126.4(3) . . ?
O3 C10 C8 117.8(3) . 2_566 ?
O7 C10 C8 115.8(3) . 2_566 ?
C8 C11 C16 119.3(3) . . ?
C15 C12 C9 119.1(3) . . ?
N6 C13 C15 122.6(3) . 2_665 ?
C17 C14 C5 119.0(3) 2 . ?
C12 C15 C13 118.9(3) . 2_665 ?
C6 C16 C11 118.4(3) . . ?
N2 N1 Co1 114.4(2) . . ?
N2 N1 Co2 121.1(2) . . ?
Co1 N1 Co2 123.28(11) . . ?
C14 C17 C18 119.5(3) 2 . ?
N5 C18 C17 122.3(3) . . ?

loop_
_geom_bond_atom_site_label_1
_geom_bond_atom_site_label_2
_geom_bond_distance
_geom_bond_site_symmetry_2
_geom_bond_publ_flag
Co1 O1 2.086(2) . ?
Co1 O3 2.093(2) . ?
Co1 O4 2.119(2) . ?
Co1 N1 2.127(3) . ?
Co1 N5 2.162(2) . ?
Co1 N4 2.194(3) . ?
Co2 O2 2.101(2) . ?
Co2 O2 2.101(2) 2_565 ?
Co2 N6 2.155(3) . ?
Co2 N6 2.155(3) 2_565 ?
Co2 N1 2.160(3) . ?
Co2 N1 2.160(3) 2_565 ?
O1 C1 1.265(4) . ?
O2 C1 1.247(4) . ?
O3 C10 1.242(4) . ?
C1 C5 1.516(4) . ?
N2 N3 1.147(4) . ?
N2 N1 1.200(4) . ?
N5 C2 1.336(4) . ?
N5 C18 1.336(4) . ?
N4 C7 1.335(4) . ?
N4 C6 1.343(4) . ?
O4 C3 1.237(4) . ?
N6 C13 1.338(4) . ?
N6 C4 1.343(4) . ?
O6 C3 1.267(4) . ?
C2 C5 1.391(4) 2 ?
C3 C9 1.500(4) . ?
C4 C9 1.383(4) 2_665 ?
C5 C14 1.381(4) . ?
C5 C2 1.391(4) 2 ?
C6 C16 1.378(5) . ?
C7 C8 1.382(4) . ?
C8 C11 1.374(5) . ?
C8 C10 1.501(4) 2_566 ?
C9 C4 1.383(4) 2_665 ?
C9 C12 1.387(5) . ?
C10 O7 1.261(4) . ?
C10 C8 1.501(4) 2_566 ?
C11 C16 1.385(5) . ?
C12 C15 1.373(5) . ?
C13 C15 1.386(5) 2_665 ?
C14 C17 1.381(5) 2 ?
C15 C13 1.386(5) 2_665 ?
C17 C14 1.381(5) 2 ?
C17 C18 1.381(5) . ?
